data_4127344
loop_
_publ_author_name
'Zhang, Jianpeng'
'Li, Zijian'
'Zhuo, Junming'
'Cui, Yue'
'Han, Ting'
'Li, Chao'

_publ_section_title
;
 Tandem Decarboxylative Cyclization/Alkenylation Strategy for Total
 Syntheses of (+)-Longirabdiol, (-)-Longirabdolactone, and (-)-Effusin.
;
_journal_issue 20
_journal_name_full 'Journal of the American Chemical Society'
_journal_page_first 8372
_journal_page_last 8380
_journal_paper_doi 10.1021/jacs.9b03978
_journal_volume 141
_journal_year 2019
_chemical_formula_sum 'C14 H22 O4'
_chemical_formula_weight 254.31
_space_group_crystal_system monoclinic
_space_group_IT_number 14
_space_group_name_Hall '-P 2ybc'
_space_group_name_H-M_alt 'P 1 21/c 1'
_symmetry_space_group_name_Hall '-P 2ybc'
_symmetry_space_group_name_H-M 'P 1 21/c 1'
_atom_sites_solution_hydrogens geom
_audit_creation_method SHELXL-2014/7
_cell_angle_alpha 90
_cell_angle_beta 103.053(5)
_cell_angle_gamma 90
_cell_formula_units_Z 4
_cell_length_a 6.5809(3)
_cell_length_b 19.9485(12)
_cell_length_c 10.8622(5)
_cell_measurement_reflns_used 2895
_cell_measurement_temperature 180.1(4)
_cell_measurement_theta_max 28.8750
_cell_measurement_theta_min 2.1780
_cell_volume 1389.13(13)
_computing_structure_refinement 'SHELXL-2014/7 (Sheldrick, 2014)'
_diffrn_ambient_environment N~2~
_diffrn_ambient_temperature 180.1(4)
_diffrn_detector 'CCD plate'
_diffrn_measured_fraction_theta_full 0.998
_diffrn_measured_fraction_theta_max 0.997
_diffrn_measurement_device 'four-circle diffractometer'
_diffrn_measurement_device_type 'XtaLAB AFC12 (RINC): Kappa single'
_diffrn_radiation_monochromator graphite
_diffrn_radiation_probe x-ray
_diffrn_radiation_type 'Mo K\a'
_diffrn_radiation_wavelength 0.71073
_diffrn_reflns_av_R_equivalents 0.0342
_diffrn_reflns_av_unetI/netI 0.0419
_diffrn_reflns_Laue_measured_fraction_full 0.998
_diffrn_reflns_Laue_measured_fraction_max 0.997
_diffrn_reflns_limit_h_max 8
_diffrn_reflns_limit_h_min -5
_diffrn_reflns_limit_k_max 25
_diffrn_reflns_limit_k_min -19
_diffrn_reflns_limit_l_max 14
_diffrn_reflns_limit_l_min -14
_diffrn_reflns_number 8729
_diffrn_reflns_point_group_measured_fraction_full 0.998
_diffrn_reflns_point_group_measured_fraction_max 0.997
_diffrn_reflns_theta_full 25.242
_diffrn_reflns_theta_max 27.476
_diffrn_reflns_theta_min 2.042
_diffrn_source 'fine-focus sealed X-ray tube'
_diffrn_source_type 'Enhance (Mo) X-ray Source'
_exptl_absorpt_coefficient_mu 0.088
_exptl_absorpt_correction_T_max 1.00000
_exptl_absorpt_correction_T_min 0.50527
_exptl_absorpt_correction_type multi-scan
_exptl_absorpt_process_details
;
CrysAlisPro 1.171.39.29a (Rigaku Oxford Diffraction, 2015)
Empirical absorption correction using spherical harmonics,
 implemented in SCALE3 ABSPACK scaling algorithm.
;
_exptl_crystal_colour colorless
_exptl_crystal_density_diffrn 1.216
_exptl_crystal_description block
_exptl_crystal_F_000 552
_exptl_crystal_size_max 0.35
_exptl_crystal_size_mid 0.2
_exptl_crystal_size_min 0.1
_refine_diff_density_max 0.321
_refine_diff_density_min -0.208
_refine_diff_density_rms 0.045
_refine_ls_extinction_method none
_refine_ls_goodness_of_fit_ref 1.042
_refine_ls_hydrogen_treatment constr
_refine_ls_matrix_type full
_refine_ls_number_parameters 167
_refine_ls_number_reflns 3179
_refine_ls_number_restraints 0
_refine_ls_restrained_S_all 1.042
_refine_ls_R_factor_all 0.0681
_refine_ls_R_factor_gt 0.0508
_refine_ls_shift/su_max 0.000
_refine_ls_shift/su_mean 0.000
_refine_ls_structure_factor_coef Fsqd
_refine_ls_weighting_details 'w=1/[\s^2^(Fo^2^)+(0.0626P)^2^+0.4444P] where P=(Fo^2^+2Fc^2^)/3'
_refine_ls_weighting_scheme calc
_refine_ls_wR_factor_gt 0.1276
_refine_ls_wR_factor_ref 0.1350
_reflns_Friedel_coverage 0.000
_reflns_number_gt 2445
_reflns_number_total 3179
_reflns_threshold_expression 'I > 2\s(I)'
_cod_data_source_file ja9b03978_si_004.cif
_cod_data_source_block 3
_cod_database_code 4127344
_shelx_shelxl_version_number 2014/7
_shelx_space_group_comment
;
The symmetry employed for this shelxl refinement is uniquely defined
by the following loop, which should always be used as a source of
symmetry information in preference to the above space-group names.
They are only intended as comments.
;

loop_
_space_group_symop_operation_xyz
'x, y, z'
'-x, y+1/2, -z+1/2'
'-x, -y, -z'
'x, -y-1/2, z-1/2'

loop_
_atom_site_label
_atom_site_type_symbol
_atom_site_fract_x
_atom_site_fract_y
_atom_site_fract_z
_atom_site_U_iso_or_equiv
_atom_site_adp_type
_atom_site_occupancy
_atom_site_site_symmetry_order
_atom_site_calc_flag
_atom_site_refinement_flags_posn
_atom_site_refinement_flags_adp
O1 O 0.5928(2) 0.61527(7) 0.53121(13) 0.0439(4) Uani 1 1 d . .
O2 O 0.66040(17) 0.53003(6) 0.66590(11) 0.0345(3) Uani 1 1 d . .
O3 O 0.22569(19) 0.42262(6) 0.96641(10) 0.0347(3) Uani 1 1 d . .
O4 O 0.20995(18) 0.38213(5) 0.77074(10) 0.0297(3) Uani 1 1 d . .
C1 C 0.5339(2) 0.57834(8) 0.60309(15) 0.0291(4) Uani 1 1 d . .
C2 C 0.3260(2) 0.57800(8) 0.64096(13) 0.0242(3) Uani 1 1 d . .
C3 C 0.3235(2) 0.50692(8) 0.69571(13) 0.0221(3) Uani 1 1 d . .
H3 H 0.2736 0.4760 0.6253 0.026 Uiso 1 1 calc R U
C4 C 0.5547(2) 0.49315(9) 0.74840(15) 0.0296(4) Uani 1 1 d . .
H4A H 0.5981 0.5090 0.8348 0.036 Uiso 1 1 calc R U
H4B H 0.5842 0.4456 0.7463 0.036 Uiso 1 1 calc R U
C5 C 0.1485(3) 0.59197(9) 0.52692(15) 0.0340(4) Uani 1 1 d . .
H5A H 0.1423 0.5568 0.4659 0.051 Uiso 1 1 calc R U
H5B H 0.1726 0.6340 0.4897 0.051 Uiso 1 1 calc R U
H5C H 0.0190 0.5939 0.5534 0.051 Uiso 1 1 calc R U
C6 C 0.3401(2) 0.63244(8) 0.74344(15) 0.0281(4) Uani 1 1 d . .
H6A H 0.4773 0.6309 0.7998 0.034 Uiso 1 1 calc R U
H6B H 0.3231 0.6762 0.7035 0.034 Uiso 1 1 calc R U
C7 C 0.1747(3) 0.62315(8) 0.82005(16) 0.0304(4) Uani 1 1 d . .
H7A H 0.1861 0.6588 0.8820 0.036 Uiso 1 1 calc R U
H7B H 0.0370 0.6254 0.7645 0.036 Uiso 1 1 calc R U
C8 C 0.2037(3) 0.55553(8) 0.88678(14) 0.0286(4) Uani 1 1 d . .
H8A H 0.3405 0.5536 0.9435 0.034 Uiso 1 1 calc R U
H8B H 0.0997 0.5502 0.9367 0.034 Uiso 1 1 calc R U
C9 C 0.1826(2) 0.49895(8) 0.79048(13) 0.0233(3) Uani 1 1 d . .
H9 H 0.0385 0.5005 0.7407 0.028 Uiso 1 1 calc R U
C10 C 0.2098(2) 0.43105(8) 0.85458(14) 0.0245(3) Uani 1 1 d . .
C11 C 0.2266(3) 0.31064(8) 0.80846(15) 0.0293(4) Uani 1 1 d . .
C12 C 0.0357(3) 0.29110(10) 0.8562(2) 0.0459(5) Uani 1 1 d . .
H12A H 0.0348 0.3153 0.9324 0.069 Uiso 1 1 calc R U
H12B H 0.0391 0.2438 0.8731 0.069 Uiso 1 1 calc R U
H12C H -0.0877 0.3018 0.7933 0.069 Uiso 1 1 calc R U
C13 C 0.4276(3) 0.29827(10) 0.90544(18) 0.0416(5) Uani 1 1 d . .
H13A H 0.5428 0.3158 0.8747 0.062 Uiso 1 1 calc R U
H13B H 0.4462 0.2510 0.9200 0.062 Uiso 1 1 calc R U
H13C H 0.4214 0.3203 0.9831 0.062 Uiso 1 1 calc R U
C14 C 0.2289(4) 0.27569(9) 0.68509(17) 0.0450(5) Uani 1 1 d . .
H14A H 0.1023 0.2857 0.6242 0.067 Uiso 1 1 calc R U
H14B H 0.2395 0.2281 0.6987 0.067 Uiso 1 1 calc R U
H14C H 0.3462 0.2911 0.6540 0.067 Uiso 1 1 calc R U

loop_
_atom_site_aniso_label
_atom_site_aniso_U_11
_atom_site_aniso_U_22
_atom_site_aniso_U_33
_atom_site_aniso_U_23
_atom_site_aniso_U_13
_atom_site_aniso_U_12
O1 0.0476(8) 0.0433(8) 0.0489(8) 0.0084(6) 0.0280(6) -0.0017(6)
O2 0.0240(6) 0.0434(7) 0.0391(7) 0.0049(6) 0.0132(5) 0.0042(5)
O3 0.0492(7) 0.0363(7) 0.0203(6) -0.0007(5) 0.0113(5) 0.0011(6)
O4 0.0444(7) 0.0259(6) 0.0199(5) -0.0007(5) 0.0094(5) -0.0008(5)
C1 0.0294(8) 0.0317(8) 0.0279(8) -0.0017(7) 0.0101(6) -0.0014(7)
C2 0.0234(7) 0.0291(8) 0.0201(7) 0.0001(6) 0.0051(6) 0.0000(6)
C3 0.0227(7) 0.0266(8) 0.0174(7) -0.0023(6) 0.0054(5) 0.0005(6)
C4 0.0256(8) 0.0366(9) 0.0281(8) 0.0051(7) 0.0091(6) 0.0056(7)
C5 0.0340(9) 0.0401(10) 0.0254(8) 0.0055(7) 0.0016(7) 0.0036(7)
C6 0.0306(8) 0.0265(8) 0.0273(8) -0.0025(7) 0.0070(6) -0.0010(6)
C7 0.0325(9) 0.0300(8) 0.0307(8) -0.0057(7) 0.0113(7) 0.0031(7)
C8 0.0331(8) 0.0312(8) 0.0242(8) -0.0042(7) 0.0123(6) 0.0016(7)
C9 0.0209(7) 0.0288(8) 0.0206(7) -0.0011(6) 0.0055(6) 0.0006(6)
C10 0.0213(7) 0.0313(8) 0.0219(7) -0.0028(6) 0.0069(6) -0.0010(6)
C11 0.0401(9) 0.0250(8) 0.0234(8) -0.0004(6) 0.0083(7) -0.0006(7)
C12 0.0500(12) 0.0402(11) 0.0506(11) -0.0003(9) 0.0178(9) -0.0118(9)
C13 0.0438(11) 0.0386(10) 0.0391(10) 0.0004(8) 0.0022(8) 0.0073(8)
C14 0.0759(14) 0.0309(10) 0.0288(9) -0.0047(8) 0.0134(9) 0.0031(9)

loop_
_atom_type_symbol
_atom_type_description
_atom_type_scat_dispersion_real
_atom_type_scat_dispersion_imag
_atom_type_scat_source
C C 0.0033 0.0016 'International Tables Vol C Tables 4.2.6.8 and 6.1.1.4'
H H 0.0000 0.0000 'International Tables Vol C Tables 4.2.6.8 and 6.1.1.4'
O O 0.0106 0.0060 'International Tables Vol C Tables 4.2.6.8 and 6.1.1.4'

loop_
_geom_angle_atom_site_label_1
_geom_angle_atom_site_label_2
_geom_angle_atom_site_label_3
_geom_angle
C1 O2 C4 110.26(12)
C10 O4 C11 121.78(11)
O1 C1 O2 120.90(15)
O1 C1 C2 128.58(15)
O2 C1 C2 110.50(13)
C1 C2 C5 110.59(12)
C1 C2 C3 101.42(12)
C5 C2 C3 114.18(13)
C1 C2 C6 106.35(12)
C5 C2 C6 111.60(13)
C3 C2 C6 111.96(12)
C4 C3 C2 102.38(12)
C4 C3 C9 115.50(12)
C2 C3 C9 114.43(12)
C4 C3 H3 108.0
C2 C3 H3 108.0
C9 C3 H3 108.0
O2 C4 C3 104.68(12)
O2 C4 H4A 110.8
C3 C4 H4A 110.8
O2 C4 H4B 110.8
C3 C4 H4B 110.8
H4A C4 H4B 108.9
C2 C5 H5A 109.5
C2 C5 H5B 109.5
H5A C5 H5B 109.5
C2 C5 H5C 109.5
H5A C5 H5C 109.5
H5B C5 H5C 109.5
C7 C6 C2 111.97(13)
C7 C6 H6A 109.2
C2 C6 H6A 109.2
C7 C6 H6B 109.2
C2 C6 H6B 109.2
H6A C6 H6B 107.9
C8 C7 C6 109.86(13)
C8 C7 H7A 109.7
C6 C7 H7A 109.7
C8 C7 H7B 109.7
C6 C7 H7B 109.7
H7A C7 H7B 108.2
C9 C8 C7 110.31(12)
C9 C8 H8A 109.6
C7 C8 H8A 109.6
C9 C8 H8B 109.6
C7 C8 H8B 109.6
H8A C8 H8B 108.1
C10 C9 C8 111.33(12)
C10 C9 C3 111.89(12)
C8 C9 C3 114.00(12)
C10 C9 H9 106.3
C8 C9 H9 106.3
C3 C9 H9 106.3
O3 C10 O4 124.84(15)
O3 C10 C9 124.16(14)
O4 C10 C9 110.99(12)
O4 C11 C13 110.36(14)
O4 C11 C14 102.33(12)
C13 C11 C14 111.06(15)
O4 C11 C12 109.09(14)
C13 C11 C12 112.46(15)
C14 C11 C12 111.06(15)
C11 C12 H12A 109.5
C11 C12 H12B 109.5
H12A C12 H12B 109.5
C11 C12 H12C 109.5
H12A C12 H12C 109.5
H12B C12 H12C 109.5
C11 C13 H13A 109.5
C11 C13 H13B 109.5
H13A C13 H13B 109.5
C11 C13 H13C 109.5
H13A C13 H13C 109.5
H13B C13 H13C 109.5
C11 C14 H14A 109.5
C11 C14 H14B 109.5
H14A C14 H14B 109.5
C11 C14 H14C 109.5
H14A C14 H14C 109.5
H14B C14 H14C 109.5

loop_
_geom_bond_atom_site_label_1
_geom_bond_atom_site_label_2
_geom_bond_distance
O1 C1 1.199(2)
O2 C1 1.353(2)
O2 C4 1.4524(19)
O3 C10 1.2072(18)
O4 C10 1.3351(18)
O4 C11 1.4810(19)
C1 C2 1.516(2)
C2 C5 1.524(2)
C2 C3 1.539(2)
C2 C6 1.543(2)
C3 C4 1.525(2)
C3 C9 1.541(2)
C3 H3 0.9800
C4 H4A 0.9700
C4 H4B 0.9700
C5 H5A 0.9600
C5 H5B 0.9600
C5 H5C 0.9600
C6 C7 1.523(2)
C6 H6A 0.9700
C6 H6B 0.9700
C7 C8 1.523(2)
C7 H7A 0.9700
C7 H7B 0.9700
C8 C9 1.524(2)
C8 H8A 0.9700
C8 H8B 0.9700
C9 C10 1.515(2)
C9 H9 0.9800
C11 C13 1.514(2)
C11 C14 1.514(2)
C11 C12 1.514(2)
C12 H12A 0.9600
C12 H12B 0.9600
C12 H12C 0.9600
C13 H13A 0.9600
C13 H13B 0.9600
C13 H13C 0.9600
C14 H14A 0.9600
C14 H14B 0.9600
C14 H14C 0.9600

loop_
_geom_torsion_atom_site_label_1
_geom_torsion_atom_site_label_2
_geom_torsion_atom_site_label_3
_geom_torsion_atom_site_label_4
_geom_torsion
C4 O2 C1 O1 178.89(15)
C4 O2 C1 C2 0.51(17)
O1 C1 C2 C5 40.1(2)
O2 C1 C2 C5 -141.71(14)
O1 C1 C2 C3 161.56(17)
O2 C1 C2 C3 -20.22(15)
O1 C1 C2 C6 -81.3(2)
O2 C1 C2 C6 96.96(15)
C1 C2 C3 C4 30.42(14)
C5 C2 C3 C4 149.37(13)
C6 C2 C3 C4 -82.60(14)
C1 C2 C3 C9 156.14(12)
C5 C2 C3 C9 -84.91(16)
C6 C2 C3 C9 43.12(16)
C1 O2 C4 C3 19.88(17)
C2 C3 C4 O2 -31.26(15)
C9 C3 C4 O2 -156.28(12)
C1 C2 C6 C7 -161.52(13)
C5 C2 C6 C7 77.80(17)
C3 C2 C6 C7 -51.60(17)
C2 C6 C7 C8 60.72(17)
C6 C7 C8 C9 -60.29(17)
C7 C8 C9 C10 -179.72(12)
C7 C8 C9 C3 52.55(17)
C4 C3 C9 C10 -53.49(17)
C2 C3 C9 C10 -172.01(12)
C4 C3 C9 C8 73.96(17)
C2 C3 C9 C8 -44.57(17)
C11 O4 C10 O3 1.1(2)
C11 O4 C10 C9 -177.79(12)
C8 C9 C10 O3 6.7(2)
C3 C9 C10 O3 135.59(15)
C8 C9 C10 O4 -174.38(12)
C3 C9 C10 O4 -45.52(16)
C10 O4 C11 C13 -59.57(19)
C10 O4 C11 C14 -177.83(14)
C10 O4 C11 C12 64.47(18)
